data_4503587
loop_
_publ_author_name
'Thakuria, Ranjit'
'Sarma, Bipul'
'Nangia, Ashwini'

_publ_section_title
;
 Guest Control in the Self-Assembly of H-Shaped Host to Cyclopentanoid
 (5,43) Net
;
_journal_issue 5
_journal_name_full 'Crystal Growth &amp; Design'
_journal_page_first 1471
_journal_paper_doi 10.1021/cg800089v
_journal_volume 8
_journal_year 2008
_chemical_formula_sum 'C42 H48 N2 O8'
_chemical_formula_weight 708.82
_chemical_name_systematic
; 
 ? 
;
_space_group_IT_number 2
_symmetry_cell_setting triclinic
_symmetry_space_group_name_Hall '-P 1'
_symmetry_space_group_name_H-M 'P -1'
_atom_sites_solution_hydrogens geom
_atom_sites_solution_primary direct
_atom_sites_solution_secondary difmap
_audit_creation_method SHELXL-97
_cell_angle_alpha 79.407(2)
_cell_angle_beta 79.795(2)
_cell_angle_gamma 86.917(2)
_cell_formula_units_Z 1
_cell_length_a 5.2432(7)
_cell_length_b 12.1351(16)
_cell_length_c 14.5958(18)
_cell_measurement_reflns_used 1212
_cell_measurement_temperature 100(2)
_cell_measurement_theta_max 25.12
_cell_measurement_theta_min 2.88
_cell_volume 898.2(2)
_computing_cell_refinement 'Bruker SMART'
_computing_data_collection 'Bruker SMART'
_computing_data_reduction 'Bruker SAINT'
_computing_molecular_graphics 'Bruker SHELXTL'
_computing_publication_material 'Bruker SHELXTL'
_computing_structure_refinement 'SHELXL-97 (Sheldrick, 1997)'
_computing_structure_solution 'SHELXS-97 (Sheldrick, 1990)'
_diffrn_ambient_temperature 100(2)
_diffrn_measured_fraction_theta_full 0.994
_diffrn_measured_fraction_theta_max 0.994
_diffrn_radiation_monochromator graphite
_diffrn_radiation_source 'fine-focus sealed tube'
_diffrn_radiation_type MoK\a
_diffrn_radiation_wavelength 0.71073
_diffrn_reflns_av_R_equivalents 0.0645
_diffrn_reflns_av_sigmaI/netI 0.1135
_diffrn_reflns_limit_h_max 6
_diffrn_reflns_limit_h_min -6
_diffrn_reflns_limit_k_max 14
_diffrn_reflns_limit_k_min -14
_diffrn_reflns_limit_l_max 15
_diffrn_reflns_limit_l_min -17
_diffrn_reflns_number 6621
_diffrn_reflns_theta_full 25.00
_diffrn_reflns_theta_max 25.00
_diffrn_reflns_theta_min 1.44
_exptl_absorpt_coefficient_mu 0.090
_exptl_absorpt_correction_T_max 0.9955
_exptl_absorpt_correction_T_min 0.9760
_exptl_absorpt_correction_type multi-scan
_exptl_absorpt_process_details 'Bruker AXS SADABS program'
_exptl_crystal_colour red
_exptl_crystal_density_diffrn 1.310
_exptl_crystal_density_method 'not measured'
_exptl_crystal_description plate
_exptl_crystal_F_000 378
_exptl_crystal_size_max 0.27
_exptl_crystal_size_mid 0.10
_exptl_crystal_size_min 0.05
_refine_diff_density_max 0.254
_refine_diff_density_min -0.252
_refine_diff_density_rms 0.059
_refine_ls_extinction_method none
_refine_ls_goodness_of_fit_ref 1.001
_refine_ls_hydrogen_treatment mixed
_refine_ls_matrix_type full
_refine_ls_number_parameters 248
_refine_ls_number_reflns 3159
_refine_ls_number_restraints 0
_refine_ls_restrained_S_all 1.001
_refine_ls_R_factor_all 0.1319
_refine_ls_R_factor_gt 0.0655
_refine_ls_shift/su_max 0.000
_refine_ls_shift/su_mean 0.000
_refine_ls_structure_factor_coef Fsqd
_refine_ls_weighting_details 'calc w=1/[\s^2^(Fo^2^)+(0.0551P)^2^+0.0000P] where P=(Fo^2^+2Fc^2^)/3'
_refine_ls_weighting_scheme calc
_refine_ls_wR_factor_gt 0.1213
_refine_ls_wR_factor_ref 0.1448
_reflns_number_gt 1777
_reflns_number_total 3159
_reflns_threshold_expression >2sigma(I)
_cod_data_source_file cg800089v-file004.cif
_cod_data_source_block an541_m
_cod_depositor_comments
;
The following automatic conversions were performed:

'_symmetry_cell_setting' value 'Triclinic' changed to 'triclinic'
according to /home/saulius/struct/CIF-dictionaries/cif_core.dic
dictionary named 'cif_core.dic' version 2.4.1 from 2010-06-29.

Automatic conversion script
Id: cif_fix_values 1715 2011-07-08 13:25:40Z adriana 
;
_cod_original_sg_symbol_H-M 'P-1   '
_cod_database_code 4503587

loop_
_symmetry_equiv_pos_as_xyz
'x, y, z'
'-x, -y, -z'

loop_
_atom_site_label
_atom_site_type_symbol
_atom_site_fract_x
_atom_site_fract_y
_atom_site_fract_z
_atom_site_U_iso_or_equiv
_atom_site_adp_type
_atom_site_occupancy
_atom_site_symmetry_multiplicity
_atom_site_calc_flag
_atom_site_refinement_flags
O3 O 0.9943(5) 0.2845(2) 0.51306(19) 0.0388(7) Uani 1 1 d .
O1 O 0.3960(5) -0.3155(2) 0.12543(18) 0.0257(6) Uani 1 1 d .
O2 O 0.5508(5) 0.4643(2) 0.0977(2) 0.0272(7) Uani 1 1 d .
C6 C 0.6472(6) -0.2612(3) 0.2325(2) 0.0180(8) Uani 1 1 d .
C10 C 0.4165(6) 0.3163(3) 0.2273(2) 0.0185(8) Uani 1 1 d .
C3 C 0.4713(6) -0.0417(3) 0.1830(2) 0.0184(8) Uani 1 1 d .
H3A H 0.4123 0.0334 0.1660 0.022 Uiso 1 1 calc R
C11 C 0.5924(6) 0.3562(3) 0.1466(2) 0.0185(8) Uani 1 1 d .
C12 C 0.8094(6) 0.2933(3) 0.1141(2) 0.0185(8) Uani 1 1 d .
C9 C 0.4614(6) 0.2097(3) 0.2769(2) 0.0192(8) Uani 1 1 d .
H9 H 0.3440 0.1815 0.3328 0.023 Uiso 1 1 calc R
C7 C 0.7198(6) 0.0249(3) 0.2983(2) 0.0179(8) Uani 1 1 d .
H7 H 0.9118 0.0147 0.2942 0.021 Uiso 1 1 calc R
O4 O 0.8088(5) 0.4236(3) 0.5738(2) 0.0523(9) Uani 1 1 d .
C1 C 0.4804(6) -0.2337(3) 0.1674(2) 0.0187(8) Uani 1 1 d .
C2 C 0.3919(6) -0.1240(3) 0.1401(2) 0.0177(8) Uani 1 1 d .
C4 C 0.6334(6) -0.0653(3) 0.2497(2) 0.0167(8) Uani 1 1 d .
C14 C 0.6062(6) 0.0083(3) 0.4031(2) 0.0160(8) Uani 1 1 d .
C5 C 0.7202(6) -0.1756(3) 0.2732(2) 0.0197(8) Uani 1 1 d .
H5 H 0.8329 -0.1928 0.3184 0.024 Uiso 1 1 calc R
N1 N 0.8139(6) 0.3515(3) 0.5248(2) 0.0280(8) Uani 1 1 d .
C13 C 0.8426(6) 0.1873(3) 0.1656(2) 0.0203(8) Uani 1 1 d .
H13 H 0.9875 0.1427 0.1442 0.024 Uiso 1 1 calc R
C17 C 0.2204(6) -0.0962(3) 0.0661(2) 0.0222(8) Uani 1 1 d .
H17A H 0.1978 -0.0146 0.0501 0.033 Uiso 1 1 calc R
H17B H 0.0510 -0.1302 0.0907 0.033 Uiso 1 1 calc R
H17C H 0.3008 -0.1256 0.0093 0.033 Uiso 1 1 calc R
C20 C 0.1853(7) 0.3865(3) 0.2615(2) 0.0250(9) Uani 1 1 d .
H20A H 0.2429 0.4466 0.2891 0.038 Uiso 1 1 calc R
H20B H 0.0636 0.3393 0.3095 0.038 Uiso 1 1 calc R
H20C H 0.0991 0.4193 0.2081 0.038 Uiso 1 1 calc R
C8 C 0.6739(6) 0.1432(3) 0.2470(2) 0.0155(8) Uani 1 1 d .
C18 C 0.7476(7) -0.3794(3) 0.2568(3) 0.0256(9) Uani 1 1 d .
H18A H 0.8654 -0.3827 0.3024 0.038 Uiso 1 1 calc R
H18B H 0.8411 -0.4036 0.1993 0.038 Uiso 1 1 calc R
H18C H 0.6019 -0.4291 0.2844 0.038 Uiso 1 1 calc R
C15 C 0.3757(6) -0.0464(3) 0.4411(2) 0.0191(8) Uani 1 1 d .
H15 H 0.2864 -0.0781 0.4013 0.023 Uiso 1 1 calc R
C16 C 0.7259(6) 0.0555(3) 0.4636(2) 0.0208(8) Uani 1 1 d .
H16 H 0.8817 0.0951 0.4390 0.025 Uiso 1 1 calc R
C19 C 1.0029(6) 0.3388(3) 0.0290(2) 0.0262(9) Uani 1 1 d .
H19A H 1.1232 0.2786 0.0115 0.039 Uiso 1 1 calc R
H19B H 1.0999 0.3984 0.0436 0.039 Uiso 1 1 calc R
H19C H 0.9125 0.3694 -0.0237 0.039 Uiso 1 1 calc R
C21 C 0.5901(7) 0.3458(3) 0.4778(3) 0.0358(10) Uani 1 1 d .
H21A H 0.6358 0.2989 0.4291 0.054 Uiso 1 1 calc R
H21B H 0.5418 0.4215 0.4484 0.054 Uiso 1 1 calc R
H21C H 0.4437 0.3132 0.5247 0.054 Uiso 1 1 calc R
H1 H 0.446(14) -0.383(6) 0.137(5) 0.19(3) Uiso 1 1 d .
H2 H 0.595(16) 0.477(8) 0.050(5) 0.21(4) Uiso 1 1 d .

loop_
_atom_site_aniso_label
_atom_site_aniso_U_11
_atom_site_aniso_U_22
_atom_site_aniso_U_33
_atom_site_aniso_U_23
_atom_site_aniso_U_13
_atom_site_aniso_U_12
O3 0.0238(14) 0.0397(18) 0.055(2) -0.0103(15) -0.0119(14) 0.0034(13)
O1 0.0304(14) 0.0162(14) 0.0350(17) -0.0128(12) -0.0100(12) 0.0010(11)
O2 0.0375(16) 0.0161(14) 0.0280(17) 0.0012(12) -0.0110(14) -0.0009(11)
C6 0.0198(18) 0.0148(19) 0.018(2) -0.0012(15) -0.0033(16) 0.0030(14)
C10 0.0207(19) 0.0157(19) 0.020(2) -0.0049(16) -0.0036(16) -0.0018(15)
C3 0.0211(18) 0.0139(18) 0.017(2) 0.0004(15) 0.0003(16) 0.0050(14)
C11 0.028(2) 0.0125(19) 0.017(2) -0.0011(16) -0.0105(17) -0.0043(15)
C12 0.0239(19) 0.019(2) 0.015(2) -0.0053(16) -0.0039(16) -0.0057(15)
C9 0.0217(19) 0.0170(19) 0.018(2) -0.0030(16) -0.0001(16) -0.0017(15)
C7 0.0174(18) 0.0171(19) 0.019(2) -0.0025(15) -0.0036(16) 0.0008(14)
O4 0.0562(19) 0.058(2) 0.056(2) -0.0342(18) -0.0237(17) 0.0088(16)
C1 0.0179(18) 0.0167(19) 0.022(2) -0.0062(16) 0.0001(16) -0.0019(15)
C2 0.0162(18) 0.0158(19) 0.019(2) 0.0000(16) -0.0022(16) 0.0016(14)
C4 0.0161(18) 0.0189(19) 0.013(2) -0.0023(15) 0.0044(15) -0.0022(14)
C14 0.0181(18) 0.0130(18) 0.017(2) -0.0010(15) -0.0053(15) 0.0050(14)
C5 0.0223(19) 0.024(2) 0.012(2) -0.0021(16) -0.0036(16) 0.0030(15)
N1 0.0238(17) 0.0293(19) 0.031(2) -0.0027(16) -0.0057(15) -0.0030(15)
C13 0.0188(18) 0.022(2) 0.022(2) -0.0098(16) -0.0009(16) -0.0014(15)
C17 0.0228(19) 0.022(2) 0.022(2) -0.0016(16) -0.0066(17) -0.0003(15)
C20 0.031(2) 0.023(2) 0.019(2) -0.0013(16) -0.0025(17) 0.0020(16)
C8 0.0163(17) 0.0153(18) 0.016(2) -0.0048(15) -0.0035(15) -0.0034(14)
C18 0.030(2) 0.023(2) 0.025(2) -0.0036(17) -0.0087(18) 0.0005(16)
C15 0.0212(19) 0.021(2) 0.018(2) -0.0068(16) -0.0074(16) 0.0020(15)
C16 0.0205(19) 0.019(2) 0.022(2) -0.0005(16) -0.0009(16) -0.0058(15)
C19 0.031(2) 0.026(2) 0.022(2) -0.0046(17) -0.0036(18) -0.0038(16)
C21 0.027(2) 0.039(2) 0.047(3) -0.010(2) -0.017(2) 0.0042(18)

loop_
_atom_type_symbol
_atom_type_description
_atom_type_scat_dispersion_real
_atom_type_scat_dispersion_imag
_atom_type_scat_source
C C 0.0033 0.0016 'International Tables Vol C Tables 4.2.6.8 and 6.1.1.4'
H H 0.0000 0.0000 'International Tables Vol C Tables 4.2.6.8 and 6.1.1.4'
O O 0.0106 0.0060 'International Tables Vol C Tables 4.2.6.8 and 6.1.1.4'
N N 0.0061 0.0033 'International Tables Vol C Tables 4.2.6.8 and 6.1.1.4'

loop_
_geom_angle_atom_site_label_1
_geom_angle_atom_site_label_2
_geom_angle_atom_site_label_3
_geom_angle
_geom_angle_site_symmetry_1
C1 O1 H1 122(5) .
C11 O2 H2 120(8) .
C1 C6 C5 117.7(3) .
C1 C6 C18 120.9(3) .
C5 C6 C18 121.5(3) .
C11 C10 C9 118.0(3) .
C11 C10 C20 121.3(3) .
C9 C10 C20 120.7(3) .
C4 C3 C2 122.3(3) .
C4 C3 H3A 118.8 .
C2 C3 H3A 118.8 .
C10 C11 C12 122.4(3) .
C10 C11 O2 118.2(3) .
C12 C11 O2 119.5(3) .
C13 C12 C11 117.1(3) .
C13 C12 C19 121.0(3) .
C11 C12 C19 121.9(3) .
C10 C9 C8 121.8(3) .
C10 C9 H9 119.1 .
C8 C9 H9 119.1 .
C8 C7 C14 112.6(3) .
C8 C7 C4 112.7(3) .
C14 C7 C4 112.2(3) .
C8 C7 H7 106.2 .
C14 C7 H7 106.2 .
C4 C7 H7 106.2 .
O1 C1 C6 120.7(3) .
O1 C1 C2 116.8(3) .
C6 C1 C2 122.5(3) .
C3 C2 C1 117.4(3) .
C3 C2 C17 121.5(3) .
C1 C2 C17 121.1(3) .
C3 C4 C5 118.1(3) .
C3 C4 C7 122.7(3) .
C5 C4 C7 119.2(3) .
C15 C14 C16 117.4(3) .
C15 C14 C7 122.8(3) .
C16 C14 C7 119.6(3) .
C6 C5 C4 122.1(3) .
C6 C5 H5 119.0 .
C4 C5 H5 119.0 .
O3 N1 O4 123.5(3) .
O3 N1 C21 118.7(3) .
O4 N1 C21 117.8(3) .
C12 C13 C8 123.0(3) .
C12 C13 H13 118.5 .
C8 C13 H13 118.5 .
C2 C17 H17A 109.5 .
C2 C17 H17B 109.5 .
H17A C17 H17B 109.5 .
C2 C17 H17C 109.5 .
H17A C17 H17C 109.5 .
H17B C17 H17C 109.5 .
C10 C20 H20A 109.5 .
C10 C20 H20B 109.5 .
H20A C20 H20B 109.5 .
C10 C20 H20C 109.5 .
H20A C20 H20C 109.5 .
H20B C20 H20C 109.5 .
C13 C8 C9 117.6(3) .
C13 C8 C7 119.9(3) .
C9 C8 C7 122.4(3) .
C6 C18 H18A 109.5 .
C6 C18 H18B 109.5 .
H18A C18 H18B 109.5 .
C6 C18 H18C 109.5 .
H18A C18 H18C 109.5 .
H18B C18 H18C 109.5 .
C16 C15 C14 120.8(3) 2_656
C16 C15 H15 119.6 2_656
C14 C15 H15 119.6 .
C15 C16 C14 121.8(3) 2_656
C15 C16 H16 119.1 2_656
C14 C16 H16 119.1 .
C12 C19 H19A 109.5 .
C12 C19 H19B 109.5 .
H19A C19 H19B 109.5 .
C12 C19 H19C 109.5 .
H19A C19 H19C 109.5 .
H19B C19 H19C 109.5 .
N1 C21 H21A 109.5 .
N1 C21 H21B 109.5 .
H21A C21 H21B 109.5 .
N1 C21 H21C 109.5 .
H21A C21 H21C 109.5 .
H21B C21 H21C 109.5 .

loop_
_geom_bond_atom_site_label_1
_geom_bond_atom_site_label_2
_geom_bond_distance
_geom_bond_site_symmetry_2
O3 N1 1.223(3) .
O1 C1 1.387(4) .
O1 H1 0.85(7) .
O2 C11 1.400(4) .
O2 H2 0.69(8) .
C6 C1 1.388(4) .
C6 C5 1.388(4) .
C6 C18 1.503(4) .
C10 C11 1.387(4) .
C10 C9 1.392(4) .
C10 C20 1.509(4) .
C3 C4 1.385(4) .
C3 C2 1.389(4) .
C3 H3A 0.9500 .
C11 C12 1.397(4) .
C12 C13 1.384(4) .
C12 C19 1.497(4) .
C9 C8 1.394(4) .
C9 H9 0.9500 .
C7 C8 1.520(4) .
C7 C14 1.520(4) .
C7 C4 1.535(4) .
C7 H7 1.0000 .
O4 N1 1.224(4) .
C1 C2 1.397(4) .
C2 C17 1.506(4) .
C4 C5 1.392(4) .
C14 C15 1.387(4) .
C14 C16 1.387(4) .
C5 H5 0.9500 .
N1 C21 1.470(4) .
C13 C8 1.387(4) .
C13 H13 0.9500 .
C17 H17A 0.9800 .
C17 H17B 0.9800 .
C17 H17C 0.9800 .
C20 H20A 0.9800 .
C20 H20B 0.9800 .
C20 H20C 0.9800 .
C18 H18A 0.9800 .
C18 H18B 0.9800 .
C18 H18C 0.9800 .
C15 C16 1.385(4) 2_656
C15 H15 0.9500 .
C16 C15 1.385(4) 2_656
C16 H16 0.9500 .
C19 H19A 0.9800 .
C19 H19B 0.9800 .
C19 H19C 0.9800 .
C21 H21A 0.9800 .
C21 H21B 0.9800 .
C21 H21C 0.9800 .
